data_7116589
loop_
_publ_author_name
'Jose Manuel Villalba Franco'
'Takahiro Sasamori'
'Gregor Schnakenburg'
'Arturo Espinosa Ferao'
'Rainer Streubel'

_publ_section_title
;
 Going for strain: synthesis of the first 3-imino-azaphosphiridine
 complexes and their conversion into oxaphosphirane complex valence
 isomers
;
_journal_name_full Chem.Commun.
_journal_page_first 3878
_journal_paper_doi 10.1039/C4cc10266E
_journal_volume 51
_journal_year 2015
_chemical_formula_moiety 'C22 H31 N2 O6 P W'
_chemical_formula_sum 'C22 H31 N2 O6 P W'
_chemical_formula_weight 634.31
_chemical_name_systematic
;
 ? 
;
_space_group_crystal_system monoclinic
_space_group_IT_number 14
_space_group_name_Hall '-P 2ybc'
_space_group_name_H-M_alt 'P 1 21/c 1'
_symmetry_space_group_name_Hall '-P 2ybc'
_symmetry_space_group_name_H-M 'P 1 21/c 1'
_atom_sites_solution_hydrogens geom
_atom_sites_solution_primary heavy
_atom_sites_solution_secondary difmap
_audit_creation_date 2014-09-15
_audit_creation_method
;
Olex2 1.2
(compiled 2014.07.22 svn.r2960 for OlexSys, GUI svn.r4862)
;
_audit_update_record
;
2014-12-15 deposited with the CCDC.
2015-01-29 downloaded from the CCDC.
;
_cell_angle_alpha 90.00
_cell_angle_beta 115.3400(10)
_cell_angle_gamma 90.00
_cell_formula_units_Z 4
_cell_length_a 9.5748(5)
_cell_length_b 27.7242(13)
_cell_length_c 10.5851(5)
_cell_measurement_reflns_used 9954
_cell_measurement_temperature 100
_cell_measurement_theta_max 30.04
_cell_measurement_theta_min 2.35
_cell_volume 2539.5(2)
_computing_cell_refinement 'Bruker SAINT'
_computing_data_collection 'Bruker APEX2'
_computing_data_reduction 'Bruker SAINT'
_computing_molecular_graphics 'Olex2 (Dolomanov et al., 2009)'
_computing_publication_material 'Olex2 (Dolomanov et al., 2009)'
_computing_structure_refinement 'XL (Sheldrick, 2008)'
_computing_structure_solution 'XS (Sheldrick, 2008)'
_diffrn_ambient_temperature 100(2)
_diffrn_detector_area_resol_mean 8
_diffrn_measured_fraction_theta_full 0.994
_diffrn_measured_fraction_theta_max 0.995
_diffrn_measurement_device_type 'Bruker X8-KappaApexII'
_diffrn_measurement_method '\f and \w CCD rotation images, thin slices'
_diffrn_radiation_monochromator graphite
_diffrn_radiation_source 'fine-focus sealed tube'
_diffrn_radiation_type MoK\a
_diffrn_radiation_wavelength 0.71073
_diffrn_reflns_av_R_equivalents 0.0297
_diffrn_reflns_av_unetI/netI 0.0302
_diffrn_reflns_limit_h_max 11
_diffrn_reflns_limit_h_min -12
_diffrn_reflns_limit_k_max 36
_diffrn_reflns_limit_k_min -36
_diffrn_reflns_limit_l_max 13
_diffrn_reflns_limit_l_min -13
_diffrn_reflns_number 19281
_diffrn_reflns_theta_full 26.00
_diffrn_reflns_theta_max 28.00
_diffrn_reflns_theta_min 2.77
_diffrn_standards_number 0
_exptl_absorpt_coefficient_mu 4.649
_exptl_absorpt_correction_T_max 0.7460
_exptl_absorpt_correction_T_min 0.5227
_exptl_absorpt_correction_type empirical
_exptl_absorpt_process_details
;
SADABS-2008/1 (Bruker,2008) was used for absorption correction.
wR2(int) was 0.0865 before and 0.0394 after correction.
The Ratio of minimum to maximum transmission is 0.7007.
The \l/2 correction factor is Not present.
;
_exptl_crystal_colour 'clear colourless'
_exptl_crystal_colour_lustre clear
_exptl_crystal_colour_primary colourless
_exptl_crystal_density_diffrn 1.659
_exptl_crystal_density_method 'not measured'
_exptl_crystal_description plate
_exptl_crystal_F_000 1256
_exptl_crystal_size_max 0.13
_exptl_crystal_size_mid 0.1
_exptl_crystal_size_min 0.04
_refine_diff_density_max 0.980
_refine_diff_density_min -0.629
_refine_diff_density_rms 0.093
_refine_ls_extinction_method none
_refine_ls_goodness_of_fit_ref 1.021
_refine_ls_hydrogen_treatment constr
_refine_ls_matrix_type full
_refine_ls_number_parameters 298
_refine_ls_number_reflns 6102
_refine_ls_number_restraints 0
_refine_ls_restrained_S_all 1.021
_refine_ls_R_factor_all 0.0248
_refine_ls_R_factor_gt 0.0205
_refine_ls_shift/su_max 0.003
_refine_ls_shift/su_mean 0.000
_refine_ls_structure_factor_coef Fsqd
_refine_ls_weighting_details 'calc w=1/[\s^2^(Fo^2^)+(0.0204P)^2^+1.3296P] where P=(Fo^2^+2Fc^2^)/3'
_refine_ls_weighting_scheme calc
_refine_ls_wR_factor_gt 0.0462
_refine_ls_wR_factor_ref 0.0476
_reflns_number_gt 5448
_reflns_number_total 6102
_reflns_threshold_expression >2sigma(I)
_cod_data_source_file c4cc10266e2.cif
_cod_data_source_block 3677f
_cod_database_code 7116589
_olex2_refinement_description
;
1. Fixed Uiso
 At 1.2 times of:
  All C(H) groups, All N(H) groups
 At 1.5 times of:
  All C(H,H,H) groups
2.a Ternary CH refined with riding coordinates:
 C2(H2A), C5(H5)
2.b Aromatic/amide H refined with riding coordinates:
 N1(H1), N2(H2)
2.c Idealised Me refined as rotating group:
 C3(H3A,H3B,H3C), C4(H4A,H4B,H4C), C6(H6A,H6B,H6C), C7(H7A,H7B,H7C), C13(H13A,
 H13B,H13C), C14(H14A,H14B,H14C), C15(H15A,H15B,H15C), C16(H16A,H16B,H16C),
 C17(H17A,H17B,H17C)
;
_olex2_submission_special_instructions 'No special instructions were received'

loop_
_space_group_symop_id
_space_group_symop_operation_xyz
1 'x, y, z'
2 '-x, y+1/2, -z+1/2'
3 '-x, -y, -z'
4 'x, -y-1/2, z-1/2'

loop_
_atom_site_label
_atom_site_type_symbol
_atom_site_fract_x
_atom_site_fract_y
_atom_site_fract_z
_atom_site_U_iso_or_equiv
_atom_site_adp_type
_atom_site_occupancy
_atom_site_calc_flag
_atom_site_refinement_flags_posn
W W 0.529531(10) 0.877994(3) 0.161747(9) 0.01238(4) Uani 1 d .
P P 0.24115(7) 0.86259(2) 0.03282(6) 0.01103(11) Uani 1 d .
O1 O 0.18821(19) 0.82082(6) 0.09465(16) 0.0149(3) Uani 1 d .
O2 O 0.8890(2) 0.88539(7) 0.3426(2) 0.0277(4) Uani 1 d .
O3 O 0.5211(3) 0.97874(7) 0.3032(2) 0.0352(5) Uani 1 d .
O4 O 0.5433(2) 0.92383(7) -0.10733(18) 0.0245(4) Uani 1 d .
O5 O 0.5685(3) 0.77593(7) 0.0443(2) 0.0334(5) Uani 1 d .
O6 O 0.4838(2) 0.82316(7) 0.40625(19) 0.0295(5) Uani 1 d .
N1 N 0.2193(2) 0.86284(7) -0.24293(19) 0.0138(4) Uani 1 d .
H1 H 0.2327 0.8941 -0.2282 0.017 Uiso 1 calc R
N2 N 0.1309(2) 0.79535(7) -0.1631(2) 0.0141(4) Uani 1 d .
H2 H 0.1475 0.7817 -0.0828 0.017 Uiso 1 calc R
C1 C 0.1888(3) 0.83889(8) -0.1500(2) 0.0128(4) Uani 1 d .
C2 C 0.2343(3) 0.84493(9) -0.3687(2) 0.0166(5) Uani 1 d .
H2A H 0.1366 0.8281 -0.4314 0.020 Uiso 1 calc R
C3 C 0.2582(3) 0.88836(9) -0.4445(3) 0.0215(5) Uani 1 d .
H3A H 0.1704 0.9104 -0.4698 0.032 Uiso 1 calc GR
H3B H 0.2662 0.8777 -0.5294 0.032 Uiso 1 calc GR
H3C H 0.3535 0.9050 -0.3832 0.032 Uiso 1 calc GR
C4 C 0.3686(3) 0.80952(10) -0.3251(3) 0.0231(6) Uani 1 d .
H4A H 0.4654 0.8263 -0.2682 0.035 Uiso 1 calc GR
H4B H 0.3740 0.7962 -0.4086 0.035 Uiso 1 calc GR
H4C H 0.3529 0.7833 -0.2704 0.035 Uiso 1 calc GR
C5 C 0.0435(3) 0.76448(9) -0.2855(2) 0.0181(5) Uani 1 d .
H5 H 0.1076 0.7583 -0.3376 0.022 Uiso 1 calc R
C6 C -0.1065(3) 0.78952(10) -0.3822(3) 0.0245(6) Uani 1 d .
H6A H -0.1727 0.7935 -0.3335 0.037 Uiso 1 calc GR
H6B H -0.1603 0.7698 -0.4662 0.037 Uiso 1 calc GR
H6C H -0.0827 0.8212 -0.4090 0.037 Uiso 1 calc GR
C7 C 0.0145(4) 0.71740(9) -0.2286(3) 0.0258(6) Uani 1 d .
H7A H 0.1136 0.7022 -0.1697 0.039 Uiso 1 calc GR
H7B H -0.0457 0.6959 -0.3064 0.039 Uiso 1 calc GR
H7C H -0.0431 0.7236 -0.1729 0.039 Uiso 1 calc GR
C8 C 0.0907(3) 0.91206(8) -0.0131(2) 0.0133(4) Uani 1 d .
C9 C 0.1149(3) 0.95166(8) -0.1008(2) 0.0155(5) Uani 1 d .
C10 C -0.0061(3) 0.95151(8) -0.2284(2) 0.0159(5) Uani 1 d .
C11 C -0.1181(3) 0.91493(8) -0.2332(2) 0.0157(5) Uani 1 d .
C12 C -0.0658(3) 0.89199(8) -0.1091(2) 0.0139(5) Uani 1 d .
C13 C 0.0998(3) 0.92973(9) 0.1279(2) 0.0183(5) Uani 1 d .
H13A H 0.0774 0.9029 0.1766 0.027 Uiso 1 calc GR
H13B H 0.0240 0.9555 0.1118 0.027 Uiso 1 calc GR
H13C H 0.2038 0.9421 0.1853 0.027 Uiso 1 calc GR
C14 C 0.2425(3) 0.98810(9) -0.0454(3) 0.0207(5) Uani 1 d .
H14A H 0.2388 1.0049 0.0345 0.031 Uiso 1 calc GR
H14B H 0.2300 1.0115 -0.1189 0.031 Uiso 1 calc GR
H14C H 0.3423 0.9717 -0.0156 0.031 Uiso 1 calc GR
C15 C -0.0329(3) 0.98375(9) -0.3509(2) 0.0233(6) Uani 1 d .
H15A H -0.0407 0.9641 -0.4306 0.035 Uiso 1 calc GR
H15B H 0.0537 1.0063 -0.3258 0.035 Uiso 1 calc GR
H15C H -0.1290 1.0019 -0.3761 0.035 Uiso 1 calc GR
C16 C -0.2700(3) 0.90832(10) -0.3585(3) 0.0240(6) Uani 1 d .
H16A H -0.3260 0.8812 -0.3422 0.036 Uiso 1 calc GR
H16B H -0.2514 0.9016 -0.4410 0.036 Uiso 1 calc GR
H16C H -0.3318 0.9378 -0.3742 0.036 Uiso 1 calc GR
C17 C -0.1490(3) 0.85415(9) -0.0657(3) 0.0201(5) Uani 1 d .
H17A H -0.1638 0.8657 0.0153 0.030 Uiso 1 calc GR
H17B H -0.0876 0.8245 -0.0407 0.030 Uiso 1 calc GR
H17C H -0.2499 0.8477 -0.1432 0.030 Uiso 1 calc GR
C18 C 0.7580(3) 0.88238(9) 0.2752(3) 0.0188(5) Uani 1 d .
C19 C 0.5180(3) 0.94299(9) 0.2486(3) 0.0209(5) Uani 1 d .
C20 C 0.5408(3) 0.90850(8) -0.0078(2) 0.0163(5) Uani 1 d .
C21 C 0.5533(3) 0.81245(9) 0.0861(3) 0.0197(5) Uani 1 d .
C22 C 0.5003(3) 0.84314(9) 0.3205(2) 0.0183(5) Uani 1 d .

loop_
_atom_site_aniso_label
_atom_site_aniso_U_11
_atom_site_aniso_U_22
_atom_site_aniso_U_33
_atom_site_aniso_U_23
_atom_site_aniso_U_13
_atom_site_aniso_U_12
W 0.01137(5) 0.01132(5) 0.01362(5) -0.00030(3) 0.00455(4) -0.00010(4)
P 0.0112(3) 0.0098(3) 0.0124(2) 0.0000(2) 0.0054(2) 0.0003(2)
O1 0.0154(9) 0.0138(8) 0.0162(8) 0.0028(6) 0.0074(7) 0.0002(7)
O2 0.0153(10) 0.0324(11) 0.0298(10) -0.0065(8) 0.0045(8) -0.0024(8)
O3 0.0425(14) 0.0217(10) 0.0314(11) -0.0104(8) 0.0064(10) 0.0031(9)
O4 0.0251(11) 0.0264(10) 0.0221(9) 0.0022(8) 0.0100(8) -0.0074(8)
O5 0.0337(12) 0.0197(10) 0.0456(12) -0.0099(9) 0.0159(11) 0.0033(9)
O6 0.0345(12) 0.0331(11) 0.0231(9) 0.0074(8) 0.0146(9) -0.0020(9)
N1 0.0161(10) 0.0110(9) 0.0159(9) -0.0021(7) 0.0083(8) -0.0022(8)
N2 0.0181(11) 0.0101(9) 0.0158(9) -0.0014(7) 0.0087(8) -0.0022(8)
C1 0.0109(11) 0.0136(11) 0.0145(10) -0.0004(8) 0.0058(9) 0.0016(9)
C2 0.0176(12) 0.0196(12) 0.0150(10) -0.0027(9) 0.0092(10) -0.0018(10)
C3 0.0209(14) 0.0273(14) 0.0168(11) 0.0016(10) 0.0087(11) -0.0027(11)
C4 0.0253(14) 0.0237(13) 0.0269(13) 0.0024(10) 0.0174(12) 0.0031(11)
C5 0.0250(14) 0.0138(12) 0.0187(11) -0.0066(9) 0.0122(11) -0.0060(10)
C6 0.0215(14) 0.0256(14) 0.0230(12) -0.0054(10) 0.0065(11) -0.0058(11)
C7 0.0409(18) 0.0189(13) 0.0238(12) -0.0075(10) 0.0198(13) -0.0129(12)
C8 0.0127(11) 0.0140(11) 0.0138(10) 0.0014(9) 0.0062(9) 0.0039(9)
C9 0.0198(13) 0.0095(11) 0.0191(11) 0.0011(9) 0.0103(10) 0.0039(9)
C10 0.0215(13) 0.0115(11) 0.0165(10) 0.0008(9) 0.0098(10) 0.0047(10)
C11 0.0170(12) 0.0143(11) 0.0158(11) 0.0000(9) 0.0071(10) 0.0041(9)
C12 0.0117(11) 0.0139(11) 0.0165(10) -0.0002(9) 0.0065(10) 0.0026(9)
C13 0.0194(13) 0.0201(12) 0.0153(11) -0.0023(9) 0.0074(10) 0.0060(10)
C14 0.0227(14) 0.0105(11) 0.0263(13) 0.0022(9) 0.0081(11) 0.0021(10)
C15 0.0316(16) 0.0188(13) 0.0195(12) 0.0034(10) 0.0110(12) 0.0010(11)
C16 0.0210(14) 0.0263(14) 0.0175(12) 0.0013(10) 0.0014(11) -0.0002(11)
C17 0.0140(12) 0.0233(14) 0.0228(12) 0.0036(10) 0.0077(10) 0.0007(10)
C18 0.0210(13) 0.0148(12) 0.0210(11) -0.0017(9) 0.0093(11) 0.0019(10)
C19 0.0193(13) 0.0193(13) 0.0189(12) -0.0018(10) 0.0032(11) -0.0011(10)
C20 0.0124(12) 0.0136(11) 0.0202(11) -0.0016(9) 0.0042(10) -0.0030(9)
C21 0.0163(13) 0.0193(13) 0.0215(12) 0.0004(10) 0.0062(10) 0.0014(10)
C22 0.0151(12) 0.0183(12) 0.0183(11) -0.0021(9) 0.0039(10) 0.0003(10)

loop_
_atom_type_symbol
_atom_type_description
_atom_type_scat_dispersion_real
_atom_type_scat_dispersion_imag
_atom_type_scat_source
C C 0.0033 0.0016 'International Tables Vol C Tables 4.2.6.8 and 6.1.1.4'
H H 0.0000 0.0000 'International Tables Vol C Tables 4.2.6.8 and 6.1.1.4'
N N 0.0061 0.0033 'International Tables Vol C Tables 4.2.6.8 and 6.1.1.4'
O O 0.0106 0.0060 'International Tables Vol C Tables 4.2.6.8 and 6.1.1.4'
P P 0.1023 0.0942 'International Tables Vol C Tables 4.2.6.8 and 6.1.1.4'
W W -0.8490 6.8722 'International Tables Vol C Tables 4.2.6.8 and 6.1.1.4'

loop_
_geom_angle_atom_site_label_1
_geom_angle_atom_site_label_2
_geom_angle_atom_site_label_3
_geom_angle
C18 W P 172.93(7)
C18 W C19 86.11(10)
C18 W C20 92.71(10)
C18 W C21 90.73(10)
C18 W C22 91.97(10)
C19 W P 97.71(8)
C19 W C22 89.68(10)
C20 W P 92.97(7)
C20 W C19 93.66(10)
C20 W C21 88.11(10)
C20 W C22 174.43(9)
C21 W P 85.27(8)
C21 W C19 176.44(10)
C21 W C22 88.80(10)
C22 W P 82.14(7)
O1 P W 112.53(7)
O1 P C1 100.61(10)
O1 P C8 107.75(10)
C1 P W 111.01(8)
C8 P W 123.28(8)
C8 P C1 98.56(10)
C1 N1 H1 115.2
C1 N1 C2 129.6(2)
C2 N1 H1 115.2
C1 N2 H2 113.5
C1 N2 C5 132.99(19)
C5 N2 H2 113.5
N1 C1 P 122.71(17)
N2 C1 P 110.03(16)
N2 C1 N1 127.1(2)
N1 C2 H2A 109.2
N1 C2 C3 107.65(19)
N1 C2 C4 109.67(19)
C3 C2 H2A 109.2
C3 C2 C4 111.9(2)
C4 C2 H2A 109.2
C2 C3 H3A 109.5
C2 C3 H3B 109.5
C2 C3 H3C 109.5
H3A C3 H3B 109.5
H3A C3 H3C 109.5
H3B C3 H3C 109.5
C2 C4 H4A 109.5
C2 C4 H4B 109.5
C2 C4 H4C 109.5
H4A C4 H4B 109.5
H4A C4 H4C 109.5
H4B C4 H4C 109.5
N2 C5 H5 109.4
N2 C5 C6 110.0(2)
N2 C5 C7 106.43(19)
C6 C5 H5 109.4
C7 C5 H5 109.4
C7 C5 C6 112.3(2)
C5 C6 H6A 109.5
C5 C6 H6B 109.5
C5 C6 H6C 109.5
H6A C6 H6B 109.5
H6A C6 H6C 109.5
H6B C6 H6C 109.5
C5 C7 H7A 109.5
C5 C7 H7B 109.5
C5 C7 H7C 109.5
H7A C7 H7B 109.5
H7A C7 H7C 109.5
H7B C7 H7C 109.5
C9 C8 P 112.45(16)
C9 C8 C13 113.75(19)
C12 C8 P 109.40(15)
C12 C8 C9 102.87(18)
C12 C8 C13 113.5(2)
C13 C8 P 105.07(15)
C10 C9 C8 108.6(2)
C10 C9 C14 126.9(2)
C14 C9 C8 124.1(2)
C9 C10 C11 109.8(2)
C9 C10 C15 128.1(2)
C11 C10 C15 122.1(2)
C10 C11 C16 122.3(2)
C12 C11 C10 109.4(2)
C12 C11 C16 128.2(2)
C11 C12 C8 109.2(2)
C11 C12 C17 127.0(2)
C17 C12 C8 123.7(2)
C8 C13 H13A 109.5
C8 C13 H13B 109.5
C8 C13 H13C 109.5
H13A C13 H13B 109.5
H13A C13 H13C 109.5
H13B C13 H13C 109.5
C9 C14 H14A 109.5
C9 C14 H14B 109.5
C9 C14 H14C 109.5
H14A C14 H14B 109.5
H14A C14 H14C 109.5
H14B C14 H14C 109.5
C10 C15 H15A 109.5
C10 C15 H15B 109.5
C10 C15 H15C 109.5
H15A C15 H15B 109.5
H15A C15 H15C 109.5
H15B C15 H15C 109.5
C11 C16 H16A 109.5
C11 C16 H16B 109.5
C11 C16 H16C 109.5
H16A C16 H16B 109.5
H16A C16 H16C 109.5
H16B C16 H16C 109.5
C12 C17 H17A 109.5
C12 C17 H17B 109.5
C12 C17 H17C 109.5
H17A C17 H17B 109.5
H17A C17 H17C 109.5
H17B C17 H17C 109.5
O2 C18 W 178.6(2)
O3 C19 W 175.6(2)
O4 C20 W 176.7(2)
O5 C21 W 179.1(2)
O6 C22 W 178.7(2)

loop_
_geom_bond_atom_site_label_1
_geom_bond_atom_site_label_2
_geom_bond_distance
W P 2.5384(6)
W C18 1.998(3)
W C19 2.047(3)
W C20 2.028(2)
W C21 2.037(3)
W C22 2.058(3)
P O1 1.5201(16)
P C1 1.897(2)
P C8 1.896(2)
O2 C18 1.151(3)
O3 C19 1.141(3)
O4 C20 1.146(3)
O5 C21 1.139(3)
O6 C22 1.131(3)
N1 H1 0.8800
N1 C1 1.319(3)
N1 C2 1.485(3)
N2 H2 0.8800
N2 C1 1.311(3)
N2 C5 1.477(3)
C2 H2A 1.0000
C2 C3 1.517(3)
C2 C4 1.524(4)
C3 H3A 0.9800
C3 H3B 0.9800
C3 H3C 0.9800
C4 H4A 0.9800
C4 H4B 0.9800
C4 H4C 0.9800
C5 H5 1.0000
C5 C6 1.528(4)
C5 C7 1.512(3)
C6 H6A 0.9800
C6 H6B 0.9800
C6 H6C 0.9800
C7 H7A 0.9800
C7 H7B 0.9800
C7 H7C 0.9800
C8 C9 1.518(3)
C8 C12 1.511(3)
C8 C13 1.538(3)
C9 C10 1.352(3)
C9 C14 1.498(3)
C10 C11 1.461(3)
C10 C15 1.504(3)
C11 C12 1.348(3)
C11 C16 1.502(3)
C12 C17 1.503(3)
C13 H13A 0.9800
C13 H13B 0.9800
C13 H13C 0.9800
C14 H14A 0.9800
C14 H14B 0.9800
C14 H14C 0.9800
C15 H15A 0.9800
C15 H15B 0.9800
C15 H15C 0.9800
C16 H16A 0.9800
C16 H16B 0.9800
C16 H16C 0.9800
C17 H17A 0.9800
C17 H17B 0.9800
C17 H17C 0.9800

loop_
_geom_hbond_atom_site_label_D
_geom_hbond_atom_site_label_H
_geom_hbond_atom_site_label_A
_geom_hbond_distance_DH
_geom_hbond_distance_HA
_geom_hbond_distance_DA
_geom_hbond_angle_DHA
N2 H2 O1 0.88 2.06 2.639(2) 122.8

loop_
_geom_torsion_atom_site_label_1
_geom_torsion_atom_site_label_2
_geom_torsion_atom_site_label_3
_geom_torsion_atom_site_label_4
_geom_torsion
W P C1 N1 -58.2(2)
W P C1 N2 117.31(16)
W P C8 C9 57.21(18)
W P C8 C12 170.85(12)
W P C8 C13 -67.02(17)
P W C18 O2 -90(10)
P W C19 O3 159(3)
P W C20 O4 -50(4)
P W C21 O5 168(100)
P W C22 O6 71(10)
P C8 C9 C10 114.60(19)
P C8 C9 C14 -72.5(3)
P C8 C12 C11 -117.17(19)
P C8 C12 C17 65.7(3)
O1 P C1 N1 -177.5(2)
O1 P C1 N2 -2.00(19)
O1 P C8 C9 -169.06(16)
O1 P C8 C12 -55.42(17)
O1 P C8 C13 66.71(17)
C1 P C8 C9 -64.96(18)
C1 P C8 C12 48.68(17)
C1 P C8 C13 170.81(16)
C1 N1 C2 C3 175.8(2)
C1 N1 C2 C4 -62.3(3)
C1 N2 C5 C6 -59.7(3)
C1 N2 C5 C7 178.5(3)
C2 N1 C1 P 158.16(19)
C2 N1 C1 N2 -16.5(4)
C5 N2 C1 P 165.3(2)
C5 N2 C1 N1 -19.5(4)
C8 P C1 N1 72.6(2)
C8 P C1 N2 -111.99(18)
C8 C9 C10 C11 2.4(3)
C8 C9 C10 C15 -179.4(2)
C9 C8 C12 C11 2.5(2)
C9 C8 C12 C17 -174.6(2)
C9 C10 C11 C12 -0.7(3)
C9 C10 C11 C16 175.9(2)
C10 C11 C12 C8 -1.3(3)
C10 C11 C12 C17 175.8(2)
C12 C8 C9 C10 -3.0(2)
C12 C8 C9 C14 169.9(2)
C13 C8 C9 C10 -126.1(2)
C13 C8 C9 C14 46.8(3)
C13 C8 C12 C11 125.9(2)
C13 C8 C12 C17 -51.3(3)
C14 C9 C10 C11 -170.3(2)
C14 C9 C10 C15 7.9(4)
C15 C10 C11 C12 -179.0(2)
C15 C10 C11 C16 -2.3(4)
C16 C11 C12 C8 -177.7(2)
C16 C11 C12 C17 -0.7(4)
C18 W P O1 11.0(6)
C18 W P C1 -100.9(6)
C18 W P C8 142.9(6)
C18 W C19 O3 -15(3)
C18 W C20 O4 126(4)
C18 W C21 O5 -18(15)
C18 W C22 O6 -105(10)
C19 W P O1 -111.39(10)
C19 W P C1 136.72(10)
C19 W P C8 20.45(11)
C19 W C18 O2 33(10)
C19 W C20 O4 -148(4)
C19 W C21 O5 -45(16)
C19 W C22 O6 169(10)
C20 W P O1 154.51(10)
C20 W P C1 42.63(10)
C20 W P C8 -73.65(11)
C20 W C18 O2 126(10)
C20 W C19 O3 -107(3)
C20 W C21 O5 75(15)
C20 W C22 O6 42(10)
C21 W P O1 66.65(10)
C21 W P C1 -45.23(10)
C21 W P C8 -161.51(11)
C21 W C18 O2 -145(10)
C21 W C19 O3 13(4)
C21 W C20 O4 35(4)
C21 W C22 O6 -14(10)
C22 W P O1 -22.79(10)
C22 W P C1 -134.67(10)
C22 W P C8 109.05(11)
C22 W C18 O2 -57(10)
C22 W C19 O3 77(3)
C22 W C20 O4 -22(5)
C22 W C21 O5 -110(15)
